data_1576519
loop_
_publ_author_name
'Iwamoto, Hidemitsu'
'Sunada, Yusuke'
'Wada, Yoshimasa'

_publ_section_title
;
 Zincafluorene complex with an empty C-Zn &#x3c0; orbital that captures
 visible light.
;
_journal_issue 6
_journal_name_full 'Chemical science'
_journal_page_first 3023
_journal_page_last 3030
_journal_paper_doi 10.1039/d5sc09340f
_journal_volume 17
_journal_year 2026
_chemical_formula_moiety 'C39 H44 N2 Zn'
_chemical_formula_sum 'C39 H44 N2 Zn'
_chemical_formula_weight 606.17
_space_group_crystal_system triclinic
_space_group_IT_number 2
_space_group_name_Hall '-P 1'
_space_group_name_H-M_alt 'P -1'
_atom_sites_solution_hydrogens geom
_atom_sites_solution_primary direct
_atom_sites_solution_secondary difmap
_audit_update_record
;
2024-09-06 deposited with the CCDC.	2026-01-15 downloaded from the CCDC.
;
_cell_angle_alpha 82.334(6)
_cell_angle_beta 83.447(6)
_cell_angle_gamma 77.717(6)
_cell_formula_units_Z 4
_cell_length_a 12.5737(14)
_cell_length_b 15.7270(17)
_cell_length_c 16.9192(18)
_cell_measurement_reflns_used 21449
_cell_measurement_temperature 100
_cell_measurement_theta_max 15.78
_cell_measurement_theta_min 0.78
_cell_volume 3227.2(6)
_computing_cell_refinement 'RAPID AUTO'
_computing_data_collection 'RAPID AUTO (Rigaku, ????)'
_computing_data_reduction 'RAPID AUTO'
_computing_molecular_graphics 'CrystalStructure 4.3'
_computing_publication_material 'CrystalStructure 4.3 (Rigaku, 2019)'
_computing_structure_refinement 'SHELXL Version 2017/1 (Sheldrick, 2008)'
_computing_structure_solution 'SHELXT Version 2014/5 (Sheldrick, 2014)'
_diffrn_ambient_temperature 100
_diffrn_detector_area_resol_mean 5.814
_diffrn_measured_fraction_theta_full 1.000
_diffrn_measured_fraction_theta_max 1.000
_diffrn_measurement_device_type 'Rigaku R-AXIS IV'
_diffrn_measurement_method \w
_diffrn_radiation_type synchrotron
_diffrn_radiation_wavelength 0.41440
_diffrn_reflns_av_R_equivalents 0.0701
_diffrn_reflns_Laue_measured_fraction_full 1.000
_diffrn_reflns_Laue_measured_fraction_max 1.000
_diffrn_reflns_limit_h_max 16
_diffrn_reflns_limit_h_min -16
_diffrn_reflns_limit_k_max 20
_diffrn_reflns_limit_k_min -20
_diffrn_reflns_limit_l_max 21
_diffrn_reflns_limit_l_min -21
_diffrn_reflns_number 95832
_diffrn_reflns_point_group_measured_fraction_full 1.000
_diffrn_reflns_point_group_measured_fraction_max 1.000
_diffrn_reflns_theta_full 14.397
_diffrn_reflns_theta_max 15.609
_diffrn_reflns_theta_min 0.711
_diffrn_standards_number 0
_exptl_absorpt_coefficient_mu 0.000
_exptl_absorpt_correction_T_max 1.000
_exptl_absorpt_correction_T_min 0.720
_exptl_absorpt_correction_type multi-scan
_exptl_absorpt_process_details 'ABSCOR (Rigaku, 1995)'
_exptl_crystal_colour colorless
_exptl_crystal_density_diffrn 1.248
_exptl_crystal_density_method 'not measured'
_exptl_crystal_description block
_exptl_crystal_F_000 1288.00
_exptl_crystal_size_max 0.100
_exptl_crystal_size_mid 0.050
_exptl_crystal_size_min 0.020
_refine_diff_density_max 0.37
_refine_diff_density_min -0.70
_refine_ls_extinction_method none
_refine_ls_goodness_of_fit_ref 1.036
_refine_ls_hydrogen_treatment constr
_refine_ls_number_parameters 773
_refine_ls_number_reflns 14791
_refine_ls_number_restraints 0
_refine_ls_R_factor_all 0.0626
_refine_ls_R_factor_gt 0.0436
_refine_ls_shift/su_max 0.002
_refine_ls_structure_factor_coef Fsqd
_refine_ls_weighting_details 'w = 1/[\s^2^(Fo^2^)+(0.0614P)^2^+0.4301P] where P=(Fo^2^+2Fc^2^)/3'
_refine_ls_weighting_scheme calc
_refine_ls_wR_factor_gt 0.1053
_refine_ls_wR_factor_ref 0.1141
_reflns_Friedel_coverage 0.000
_reflns_number_gt 11408
_reflns_number_total 14791
_reflns_threshold_expression F^2^>2.0\s(F^2^)
_cod_data_source_file d5sc09340f2.cif
_cod_data_source_block C39H44N2Zn
_cod_database_code 1576519

loop_
_space_group_symop_id
_space_group_symop_operation_xyz
1 +X,+Y,+Z
2 -X,-Y,-Z

loop_
_atom_site_label
_atom_site_type_symbol
_atom_site_fract_x
_atom_site_fract_y
_atom_site_fract_z
_atom_site_U_iso_or_equiv
_atom_site_adp_type
_atom_site_occupancy
_atom_site_site_symmetry_order
_atom_site_calc_flag
_atom_site_refinement_flags_posn
_atom_site_refinement_flags_adp
_atom_site_refinement_flags_occupancy
_atom_site_disorder_assembly
_atom_site_disorder_group
Zn1 Zn 0.63930(2) 0.60599(2) 0.81234(2) 0.03198(7) Uani 1 1 d . . . . .
Zn2 Zn 0.86023(2) 0.08490(2) 0.69401(2) 0.03290(7) Uani 1 1 d . . . . .
N1 N 0.70943(14) -0.03869(11) 0.68367(10) 0.0293(4) Uani 1 1 d . . . . .
N2 N 0.76865(14) 0.42546(11) 0.79243(10) 0.0295(4) Uani 1 1 d . . . . .
N3 N 0.80990(15) -0.08581(11) 0.77945(10) 0.0306(4) Uani 1 1 d . . . . .
N4 N 0.66464(14) 0.46911(11) 0.69837(10) 0.0296(4) Uani 1 1 d . . . . .
C5 C 0.78920(17) -0.01876(13) 0.72079(12) 0.0305(4) Uani 1 1 d . . . . .
C6 C 0.74469(18) -0.14557(13) 0.77888(13) 0.0317(4) Uani 1 1 d . . . . .
H6 H 0.744866 -0.197923 0.814153 0.038 Uiso 1 1 calc R U . . .
C7 C 0.68071(18) -0.11558(14) 0.71881(13) 0.0324(4) Uani 1 1 d . . . . .
H7 H 0.626260 -0.142230 0.703544 0.039 Uiso 1 1 calc R U . . .
C8 C 0.69450(17) 0.49472(13) 0.76405(13) 0.0305(4) Uani 1 1 d . . . . .
C9 C 0.71986(18) 0.38549(14) 0.68551(13) 0.0326(4) Uani 1 1 d . . . . .
H9 H 0.712904 0.353816 0.642973 0.039 Uiso 1 1 calc R U . . .
C10 C 0.53336(18) 0.71541(14) 0.78420(13) 0.0335(4) Uani 1 1 d . . . . .
C11 C 0.93510(18) 0.22535(14) 0.60959(13) 0.0332(4) Uani 1 1 d . . . . .
C12 C 0.78528(18) 0.35800(14) 0.74513(13) 0.0321(4) Uani 1 1 d . . . . .
H12 H 0.833581 0.302866 0.753180 0.039 Uiso 1 1 calc R U . . .
C13 C 0.59072(18) 0.73105(14) 0.91699(13) 0.0329(4) Uani 1 1 d . . . . .
C14 C 0.83271(17) 0.42205(13) 0.85835(13) 0.0305(4) Uani 1 1 d . . . . .
C15 C 0.52316(18) 0.76661(14) 0.84838(13) 0.0329(4) Uani 1 1 d . . . . .
C16 C 0.65630(17) 0.01533(14) 0.61778(13) 0.0313(4) Uani 1 1 d . . . . .
C17 C 0.68689(18) -0.00884(14) 0.54110(13) 0.0321(4) Uani 1 1 d . . . . .
C18 C 0.57576(18) 0.08699(14) 0.63513(13) 0.0340(5) Uani 1 1 d . . . . .
C19 C 0.88553(18) -0.09163(14) 0.83875(13) 0.0322(4) Uani 1 1 d . . . . .
C20 C 0.99246(18) 0.20509(14) 0.68473(13) 0.0332(4) Uani 1 1 d . . . . .
C21 C 0.66126(19) 0.64885(14) 0.91319(14) 0.0351(5) Uani 1 1 d . . . . .
C22 C 0.5516(2) 0.11491(16) 0.49421(15) 0.0406(5) Uani 1 1 d . . . . .
H22 H 0.515062 0.149679 0.451233 0.049 Uiso 1 1 calc R U . . .
C23 C 0.63126(19) 0.04258(15) 0.47940(14) 0.0374(5) Uani 1 1 d . . . . .
H23 H 0.648494 0.027553 0.426227 0.045 Uiso 1 1 calc R U . . .
C24 C 0.58997(18) 0.52231(14) 0.64462(13) 0.0323(4) Uani 1 1 d . . . . .
C25 C 0.80260(19) 0.37717(14) 0.93137(13) 0.0345(5) Uani 1 1 d . . . . .
C26 C 0.52486(19) 0.13701(15) 0.57054(14) 0.0378(5) Uani 1 1 d . . . . .
H26 H 0.470369 0.187580 0.579652 0.045 Uiso 1 1 calc R U . . .
C27 C 0.92548(18) 0.45825(14) 0.84402(14) 0.0350(5) Uani 1 1 d . . . . .
C28 C 0.85837(18) 0.17524(14) 0.59987(14) 0.0350(5) Uani 1 1 d . . . . .
C29 C 0.69779(19) 0.34258(15) 0.94491(14) 0.0371(5) Uani 1 1 d . . . . .
H29 H 0.687368 0.320333 0.894233 0.045 Uiso 1 1 calc R U . . .
C30 C 0.99456(19) -0.12908(14) 0.82175(13) 0.0350(5) Uani 1 1 d . . . . .
C31 C 1.0670(2) 0.25319(15) 0.70016(15) 0.0396(5) Uani 1 1 d . . . . .
H31 H 1.085431 0.298176 0.661026 0.047 Uiso 1 1 calc R U . . .
C32 C 1.0644(2) -0.13420(16) 0.88112(14) 0.0404(5) Uani 1 1 d . . . . .
H32 H 1.139971 -0.158525 0.871342 0.049 Uiso 1 1 calc R U . . .
C33 C 0.63273(19) 0.57311(15) 0.58032(13) 0.0360(5) Uani 1 1 d . . . . .
C34 C 0.9525(2) 0.51100(16) 0.76582(15) 0.0406(5) Uani 1 1 d . . . . .
H34 H 0.909525 0.497510 0.724506 0.049 Uiso 1 1 calc R U . . .
C35 C 0.5602(2) 0.62112(16) 0.52738(14) 0.0414(5) Uani 1 1 d . . . . .
H35 H 0.586506 0.656452 0.482541 0.050 Uiso 1 1 calc R U . . .
C36 C 0.9548(2) 0.29241(15) 0.55066(14) 0.0391(5) Uani 1 1 d . . . . .
H36 H 1.006346 0.326428 0.557589 0.047 Uiso 1 1 calc R U . . .
C37 C 0.4510(2) 0.61866(16) 0.53841(15) 0.0441(6) Uani 1 1 d . . . . .
H37 H 0.402754 0.651701 0.501064 0.053 Uiso 1 1 calc R U . . .
C38 C 0.8726(2) 0.36674(16) 0.99105(14) 0.0407(5) Uani 1 1 d . . . . .
H38 H 0.855440 0.336269 1.041701 0.049 Uiso 1 1 calc R U . . .
C39 C 0.8232(2) 0.26285(16) 0.47253(14) 0.0414(5) Uani 1 1 d . . . . .
H39 H 0.783742 0.275898 0.426273 0.050 Uiso 1 1 calc R U . . .
C40 C 0.7239(2) 0.61598(16) 0.97756(14) 0.0399(5) Uani 1 1 d . . . . .
H40 H 0.773196 0.561227 0.975766 0.048 Uiso 1 1 calc R U . . .
C41 C 1.03849(19) -0.16375(16) 0.74299(14) 0.0387(5) Uani 1 1 d . . . . .
H41 H 0.975703 -0.174446 0.717016 0.046 Uiso 1 1 calc R U . . .
C42 C 0.54165(19) 0.11270(15) 0.71856(14) 0.0376(5) Uani 1 1 d . . . . .
H42 H 0.579665 0.065427 0.757255 0.045 Uiso 1 1 calc R U . . .
C43 C 0.4503(2) 0.84695(15) 0.84644(15) 0.0391(5) Uani 1 1 d . . . . .
H43 H 0.444533 0.881894 0.889002 0.047 Uiso 1 1 calc R U . . .
C44 C 0.84329(19) -0.06068(14) 0.91166(14) 0.0359(5) Uani 1 1 d . . . . .
C45 C 0.77836(18) -0.08557(14) 0.52459(13) 0.0343(5) Uani 1 1 d . . . . .
H45 H 0.774826 -0.132490 0.570370 0.041 Uiso 1 1 calc R U . . .
C46 C 1.0254(2) -0.10458(16) 0.95342(15) 0.0434(6) Uani 1 1 d . . . . .
H46 H 1.074133 -0.109171 0.993476 0.052 Uiso 1 1 calc R U . . .
C47 C 0.9168(2) -0.06830(16) 0.96884(14) 0.0413(5) Uani 1 1 d . . . . .
H47 H 0.891497 -0.048068 1.019427 0.050 Uiso 1 1 calc R U . . .
C48 C 0.8037(2) 0.19574(15) 0.53130(14) 0.0386(5) Uani 1 1 d . . . . .
H48 H 0.751057 0.162853 0.524028 0.046 Uiso 1 1 calc R U . . .
C49 C 0.47986(19) 0.51908(15) 0.65845(14) 0.0361(5) Uani 1 1 d . . . . .
C50 C 0.46874(19) 0.74811(15) 0.72153(14) 0.0376(5) Uani 1 1 d . . . . .
H50 H 0.475027 0.714974 0.677604 0.045 Uiso 1 1 calc R U . . .
C51 C 0.9653(2) 0.13720(15) 0.74130(14) 0.0379(5) Uani 1 1 d . . . . .
C52 C 0.4112(2) 0.56855(16) 0.60329(15) 0.0423(5) Uani 1 1 d . . . . .
H52 H 0.335327 0.567754 0.610525 0.051 Uiso 1 1 calc R U . . .
C53 C 0.5844(2) 0.77530(16) 0.98354(14) 0.0401(5) Uani 1 1 d . . . . .
H53 H 0.537017 0.830890 0.985575 0.048 Uiso 1 1 calc R U . . .
C54 C 0.39548(19) 0.82730(15) 0.72082(15) 0.0395(5) Uani 1 1 d . . . . .
H54 H 0.351764 0.847623 0.677253 0.047 Uiso 1 1 calc R U . . .
C55 C 0.88936(19) -0.05925(17) 0.52095(15) 0.0416(5) Uani 1 1 d . . . . .
H55A H 0.895806 -0.036567 0.571030 0.050 Uiso 1 1 calc R U . . .
H55B H 0.895508 -0.013816 0.475990 0.050 Uiso 1 1 calc R U . . .
H55C H 0.947833 -0.110526 0.513506 0.050 Uiso 1 1 calc R U . . .
C56 C 0.7516(2) 0.57962(16) 0.56908(15) 0.0415(5) Uani 1 1 d . . . . .
H56 H 0.791110 0.534403 0.608664 0.050 Uiso 1 1 calc R U . . .
C57 C 0.3863(2) 0.87637(15) 0.78339(15) 0.0410(5) Uani 1 1 d . . . . .
H57 H 0.335750 0.930703 0.783324 0.049 Uiso 1 1 calc R U . . .
C58 C 0.9918(2) 0.44604(16) 0.90633(15) 0.0428(5) Uani 1 1 d . . . . .
H58 H 1.055899 0.470114 0.899161 0.051 Uiso 1 1 calc R U . . .
C59 C 0.9666(2) 0.39999(17) 0.97784(15) 0.0443(6) Uani 1 1 d . . . . .
H59 H 1.014592 0.390794 1.019007 0.053 Uiso 1 1 calc R U . . .
C60 C 0.8999(2) 0.30984(15) 0.48231(15) 0.0426(5) Uani 1 1 d . . . . .
H60 H 0.915452 0.354634 0.441846 0.051 Uiso 1 1 calc R U . . .
C61 C 0.43509(19) 0.46636(16) 0.73089(15) 0.0414(5) Uani 1 1 d . . . . .
H61 H 0.498423 0.428237 0.757306 0.050 Uiso 1 1 calc R U . . .
C62 C 1.0910(2) -0.09732(17) 0.68730(15) 0.0453(6) Uani 1 1 d . . . . .
H62A H 1.151377 -0.084375 0.712352 0.054 Uiso 1 1 calc R U . . .
H62B H 1.036462 -0.043384 0.676917 0.054 Uiso 1 1 calc R U . . .
H62C H 1.118933 -0.121304 0.636685 0.054 Uiso 1 1 calc R U . . .
C63 C 0.6459(2) 0.73984(17) 1.04676(15) 0.0456(6) Uani 1 1 d . . . . .
H63 H 0.639542 0.770364 1.092440 0.055 Uiso 1 1 calc R U . . .
C64 C 1.1202(2) -0.25022(16) 0.75471(15) 0.0441(6) Uani 1 1 d . . . . .
H64A H 1.091108 -0.288855 0.798298 0.053 Uiso 1 1 calc R U . . .
H64B H 1.189421 -0.239110 0.768189 0.053 Uiso 1 1 calc R U . . .
H64C H 1.132629 -0.278265 0.705193 0.053 Uiso 1 1 calc R U . . .
C65 C 0.7167(2) 0.66019(17) 1.04373(15) 0.0445(6) Uani 1 1 d . . . . .
H65 H 0.760088 0.635909 1.086789 0.053 Uiso 1 1 calc R U . . .
C66 C 0.5771(2) 0.19740(15) 0.72739(16) 0.0443(6) Uani 1 1 d . . . . .
H66A H 0.543188 0.244197 0.688371 0.053 Uiso 1 1 calc R U . . .
H66B H 0.656810 0.189072 0.717818 0.053 Uiso 1 1 calc R U . . .
H66C H 0.554160 0.213467 0.781648 0.053 Uiso 1 1 calc R U . . .
C67 C 0.7703(2) -0.12411(17) 0.44860(15) 0.0436(5) Uani 1 1 d . . . . .
H67A H 0.785046 -0.082660 0.402054 0.052 Uiso 1 1 calc R U . . .
H67B H 0.696727 -0.135530 0.448481 0.052 Uiso 1 1 calc R U . . .
H67C H 0.824085 -0.179081 0.446099 0.052 Uiso 1 1 calc R U . . .
C68 C 0.7245(2) -0.01842(17) 0.92828(15) 0.0443(6) Uani 1 1 d . . . . .
H68 H 0.680307 -0.045349 0.896764 0.053 Uiso 1 1 calc R U . . .
C69 C 0.3644(2) 0.40734(17) 0.70883(17) 0.0467(6) Uani 1 1 d . . . . .
H69A H 0.405142 0.371302 0.668020 0.056 Uiso 1 1 calc R U . . .
H69B H 0.297913 0.443359 0.687704 0.056 Uiso 1 1 calc R U . . .
H69C H 0.344595 0.369291 0.756541 0.056 Uiso 1 1 calc R U . . .
C70 C 1.1143(2) 0.23649(17) 0.77124(17) 0.0495(6) Uani 1 1 d . . . . .
H70 H 1.164955 0.269947 0.781310 0.059 Uiso 1 1 calc R U . . .
C71 C 1.0732(2) 0.48954(18) 0.73628(17) 0.0484(6) Uani 1 1 d . . . . .
H71A H 1.096593 0.426162 0.734907 0.058 Uiso 1 1 calc R U . . .
H71B H 1.116216 0.509050 0.772587 0.058 Uiso 1 1 calc R U . . .
H71C H 1.084507 0.519609 0.682341 0.058 Uiso 1 1 calc R U . . .
C72 C 0.7011(2) 0.26695(16) 1.01128(16) 0.0467(6) Uani 1 1 d . . . . .
H72A H 0.699267 0.288852 1.063103 0.056 Uiso 1 1 calc R U . . .
H72B H 0.768396 0.223276 1.002687 0.056 Uiso 1 1 calc R U . . .
H72C H 0.637744 0.239981 1.010851 0.056 Uiso 1 1 calc R U . . .
C73 C 0.4191(2) 0.12150(18) 0.73922(17) 0.0491(6) Uani 1 1 d . . . . .
H73A H 0.397101 0.067870 0.729667 0.059 Uiso 1 1 calc R U . . .
H73B H 0.380309 0.171464 0.705593 0.059 Uiso 1 1 calc R U . . .
H73C H 0.401075 0.130845 0.795711 0.059 Uiso 1 1 calc R U . . .
C74 C 1.0148(3) 0.12205(18) 0.81245(17) 0.0530(7) Uani 1 1 d . . . . .
H74 H 0.997981 0.076651 0.851759 0.064 Uiso 1 1 calc R U . . .
C75 C 0.3711(2) 0.52660(19) 0.79066(16) 0.0524(7) Uani 1 1 d . . . . .
H75A H 0.307351 0.563682 0.766621 0.063 Uiso 1 1 calc R U . . .
H75B H 0.417951 0.563576 0.805025 0.063 Uiso 1 1 calc R U . . .
H75C H 0.346780 0.491344 0.838855 0.063 Uiso 1 1 calc R U . . .
C76 C 0.7069(3) 0.07918(19) 0.89958(18) 0.0569(7) Uani 1 1 d . . . . .
H76A H 0.733598 0.087558 0.842925 0.068 Uiso 1 1 calc R U . . .
H76B H 0.747124 0.107564 0.931130 0.068 Uiso 1 1 calc R U . . .
H76C H 0.628850 0.105184 0.906245 0.068 Uiso 1 1 calc R U . . .
C77 C 0.6000(2) 0.41390(18) 0.96273(19) 0.0523(7) Uani 1 1 d . . . . .
H77A H 0.533254 0.390092 0.967978 0.063 Uiso 1 1 calc R U . . .
H77B H 0.596115 0.461699 0.918943 0.063 Uiso 1 1 calc R U . . .
H77C H 0.607173 0.436211 1.012847 0.063 Uiso 1 1 calc R U . . .
C78 C 0.8035(2) 0.56096(19) 0.48585(17) 0.0530(7) Uani 1 1 d . . . . .
H78A H 0.770354 0.607177 0.446030 0.064 Uiso 1 1 calc R U . . .
H78B H 0.791442 0.504311 0.474778 0.064 Uiso 1 1 calc R U . . .
H78C H 0.882157 0.559387 0.483129 0.064 Uiso 1 1 calc R U . . .
C79 C 1.0881(3) 0.1709(2) 0.82806(19) 0.0611(8) Uani 1 1 d . . . . .
H79 H 1.120048 0.159381 0.877604 0.073 Uiso 1 1 calc R U . . .
C80 C 0.6827(2) -0.0319(2) 1.01579(16) 0.0519(6) Uani 1 1 d . . . . .
H80A H 0.602917 -0.013315 1.021275 0.062 Uiso 1 1 calc R U . . .
H80B H 0.715078 0.002963 1.046707 0.062 Uiso 1 1 calc R U . . .
H80C H 0.702928 -0.093991 1.035938 0.062 Uiso 1 1 calc R U . . .
C81 C 0.9188(2) 0.60854(17) 0.77409(19) 0.0548(7) Uani 1 1 d . . . . .
H81A H 0.957692 0.622762 0.816016 0.066 Uiso 1 1 calc R U . . .
H81B H 0.839868 0.623533 0.788447 0.066 Uiso 1 1 calc R U . . .
H81C H 0.937176 0.642090 0.723118 0.066 Uiso 1 1 calc R U . . .
C82 C 0.7645(3) 0.6689(2) 0.58719(19) 0.0584(7) Uani 1 1 d . . . . .
H82A H 0.732514 0.678499 0.641659 0.070 Uiso 1 1 calc R U . . .
H82B H 0.726905 0.714562 0.548888 0.070 Uiso 1 1 calc R U . . .
H82C H 0.842246 0.671064 0.582688 0.070 Uiso 1 1 calc R U . . .

loop_
_atom_site_aniso_label
_atom_site_aniso_U_11
_atom_site_aniso_U_22
_atom_site_aniso_U_33
_atom_site_aniso_U_23
_atom_site_aniso_U_13
_atom_site_aniso_U_12
Zn1 0.03562(14) 0.02733(13) 0.03243(13) -0.00389(10) -0.00395(10) -0.00427(10)
Zn2 0.03677(14) 0.02816(13) 0.03438(14) 0.00017(10) -0.00526(11) -0.00900(10)
N1 0.0327(9) 0.0269(8) 0.0274(8) 0.0005(7) -0.0038(7) -0.0060(7)
N2 0.0313(9) 0.0277(8) 0.0295(9) -0.0028(7) -0.0022(7) -0.0061(7)
N3 0.0340(9) 0.0280(8) 0.0300(9) 0.0001(7) -0.0056(7) -0.0073(7)
N4 0.0305(9) 0.0277(8) 0.0303(9) -0.0003(7) -0.0040(7) -0.0060(7)
C5 0.0340(11) 0.0286(10) 0.0281(10) -0.0011(8) -0.0046(8) -0.0046(8)
C6 0.0356(11) 0.0263(10) 0.0333(10) -0.0019(8) -0.0032(9) -0.0073(8)
C7 0.0361(11) 0.0293(10) 0.0322(11) -0.0020(8) -0.0023(9) -0.0085(8)
C8 0.0301(10) 0.0286(10) 0.0329(10) -0.0009(8) -0.0033(8) -0.0074(8)
C9 0.0361(11) 0.0292(10) 0.0331(11) -0.0046(8) -0.0024(9) -0.0072(9)
C10 0.0361(11) 0.0304(10) 0.0336(11) -0.0032(8) -0.0003(9) -0.0076(9)
C11 0.0354(11) 0.0274(10) 0.0342(11) -0.0043(8) 0.0030(9) -0.0034(8)
C12 0.0345(11) 0.0275(10) 0.0335(11) -0.0047(8) -0.0003(9) -0.0048(8)
C13 0.0357(11) 0.0304(10) 0.0327(11) -0.0036(8) 0.0008(9) -0.0089(9)
C14 0.0302(10) 0.0281(10) 0.0324(10) -0.0032(8) -0.0052(8) -0.0026(8)
C15 0.0331(11) 0.0289(10) 0.0351(11) -0.0001(8) 0.0019(9) -0.0074(8)
C16 0.0316(10) 0.0290(10) 0.0331(11) 0.0023(8) -0.0063(9) -0.0078(8)
C17 0.0327(11) 0.0313(10) 0.0325(10) 0.0005(8) -0.0054(9) -0.0081(8)
C18 0.0337(11) 0.0316(11) 0.0363(11) -0.0007(9) -0.0033(9) -0.0075(9)
C19 0.0369(11) 0.0290(10) 0.0316(10) 0.0004(8) -0.0072(9) -0.0086(9)
C20 0.0346(11) 0.0273(10) 0.0369(11) -0.0049(8) -0.0011(9) -0.0048(8)
C21 0.0387(12) 0.0307(11) 0.0357(11) -0.0034(9) -0.0029(9) -0.0066(9)
C22 0.0388(12) 0.0412(12) 0.0410(13) 0.0058(10) -0.0105(10) -0.0088(10)
C23 0.0408(12) 0.0410(12) 0.0307(11) 0.0010(9) -0.0068(9) -0.0100(10)
C24 0.0375(11) 0.0299(10) 0.0286(10) -0.0021(8) -0.0067(9) -0.0031(9)
C25 0.0372(11) 0.0314(11) 0.0340(11) -0.0030(9) -0.0032(9) -0.0053(9)
C26 0.0350(11) 0.0332(11) 0.0430(13) 0.0008(9) -0.0070(10) -0.0031(9)
C27 0.0335(11) 0.0309(10) 0.0403(12) -0.0039(9) -0.0044(9) -0.0055(9)
C28 0.0364(11) 0.0309(11) 0.0360(11) -0.0036(9) 0.0002(9) -0.0046(9)
C29 0.0378(12) 0.0409(12) 0.0328(11) 0.0009(9) -0.0042(9) -0.0109(10)
C30 0.0386(12) 0.0333(11) 0.0332(11) 0.0000(9) -0.0063(9) -0.0082(9)
C31 0.0422(13) 0.0346(11) 0.0434(13) -0.0042(10) -0.0005(10) -0.0129(10)
C32 0.0395(12) 0.0419(13) 0.0395(12) -0.0038(10) -0.0113(10) -0.0037(10)
C33 0.0416(12) 0.0327(11) 0.0329(11) -0.0016(9) -0.0043(9) -0.0064(9)
C34 0.0386(12) 0.0421(13) 0.0427(13) 0.0008(10) -0.0053(10) -0.0140(10)
C35 0.0502(14) 0.0385(12) 0.0321(11) 0.0017(9) -0.0062(10) -0.0035(10)
C36 0.0427(13) 0.0319(11) 0.0423(13) -0.0034(9) 0.0013(10) -0.0097(9)
C37 0.0501(14) 0.0408(13) 0.0385(12) -0.0007(10) -0.0140(11) 0.0005(11)
C38 0.0464(13) 0.0398(12) 0.0357(12) 0.0011(9) -0.0097(10) -0.0081(10)
C39 0.0446(13) 0.0404(12) 0.0351(12) 0.0013(10) -0.0025(10) -0.0034(10)
C40 0.0442(13) 0.0360(12) 0.0389(12) -0.0044(9) -0.0067(10) -0.0051(10)
C41 0.0344(11) 0.0439(13) 0.0372(12) -0.0044(10) -0.0039(9) -0.0063(10)
C42 0.0407(12) 0.0295(11) 0.0402(12) -0.0037(9) -0.0011(10) -0.0032(9)
C43 0.0424(13) 0.0322(11) 0.0414(12) -0.0060(9) 0.0038(10) -0.0076(9)
C44 0.0405(12) 0.0326(11) 0.0351(11) -0.0042(9) -0.0058(9) -0.0065(9)
C45 0.0354(11) 0.0341(11) 0.0333(11) -0.0045(9) -0.0036(9) -0.0061(9)
C46 0.0487(14) 0.0446(13) 0.0378(12) -0.0045(10) -0.0144(11) -0.0056(11)
C47 0.0493(14) 0.0427(13) 0.0325(11) -0.0063(10) -0.0098(10) -0.0064(11)
C48 0.0395(12) 0.0350(11) 0.0403(12) 0.0004(9) -0.0049(10) -0.0077(9)
C49 0.0373(12) 0.0348(11) 0.0362(12) -0.0011(9) -0.0073(9) -0.0065(9)
C50 0.0400(12) 0.0329(11) 0.0394(12) -0.0019(9) -0.0035(10) -0.0074(9)
C51 0.0427(13) 0.0323(11) 0.0398(12) -0.0020(9) -0.0072(10) -0.0094(9)
C52 0.0384(12) 0.0442(13) 0.0439(13) -0.0028(10) -0.0109(10) -0.0048(10)
C53 0.0441(13) 0.0359(12) 0.0401(12) -0.0082(10) -0.0004(10) -0.0069(10)
C54 0.0376(12) 0.0362(12) 0.0413(12) 0.0046(9) -0.0035(10) -0.0054(9)
C55 0.0362(12) 0.0465(13) 0.0437(13) -0.0121(11) -0.0033(10) -0.0075(10)
C56 0.0417(13) 0.0411(12) 0.0394(12) 0.0060(10) -0.0006(10) -0.0111(10)
C57 0.0392(12) 0.0303(11) 0.0474(13) 0.0020(10) 0.0020(10) -0.0006(9)
C58 0.0372(12) 0.0449(13) 0.0488(14) -0.0030(11) -0.0102(11) -0.0118(10)
C59 0.0459(14) 0.0469(14) 0.0424(13) -0.0024(11) -0.0162(11) -0.0098(11)
C60 0.0494(14) 0.0335(11) 0.0402(13) 0.0046(10) 0.0030(11) -0.0071(10)
C61 0.0340(12) 0.0437(13) 0.0457(13) 0.0036(10) -0.0067(10) -0.0095(10)
C62 0.0438(13) 0.0458(14) 0.0410(13) -0.0001(11) -0.0007(11) -0.0018(11)
C63 0.0583(16) 0.0446(13) 0.0362(12) -0.0117(10) -0.0049(11) -0.0108(12)
C64 0.0489(14) 0.0394(13) 0.0415(13) -0.0040(10) 0.0011(11) -0.0064(11)
C65 0.0516(15) 0.0480(14) 0.0363(12) -0.0041(10) -0.0103(11) -0.0125(11)
C66 0.0478(14) 0.0340(12) 0.0506(14) -0.0104(10) -0.0057(11) -0.0031(10)
C67 0.0422(13) 0.0500(14) 0.0403(13) -0.0145(11) -0.0043(10) -0.0065(11)
C68 0.0424(13) 0.0507(14) 0.0408(13) -0.0147(11) -0.0057(11) -0.0044(11)
C69 0.0424(13) 0.0402(13) 0.0571(15) -0.0038(11) -0.0009(12) -0.0104(11)
C70 0.0537(15) 0.0453(14) 0.0555(16) -0.0051(12) -0.0122(13) -0.0200(12)
C71 0.0441(14) 0.0462(14) 0.0542(15) -0.0033(12) 0.0038(12) -0.0130(11)
C72 0.0501(14) 0.0396(13) 0.0491(14) 0.0032(11) -0.0043(12) -0.0108(11)
C73 0.0471(14) 0.0485(14) 0.0519(15) -0.0108(12) 0.0060(12) -0.0119(12)
C74 0.0705(18) 0.0465(14) 0.0491(15) 0.0092(12) -0.0227(14) -0.0273(13)
C75 0.0592(17) 0.0580(16) 0.0448(14) -0.0048(12) 0.0032(13) -0.0271(14)
C76 0.0600(17) 0.0532(16) 0.0491(15) -0.0095(12) -0.0095(13) 0.0116(13)
C77 0.0435(14) 0.0447(14) 0.0629(17) 0.0045(12) 0.0046(13) -0.0071(11)
C78 0.0508(15) 0.0548(16) 0.0539(16) -0.0096(13) 0.0071(13) -0.0154(13)
C79 0.077(2) 0.0607(18) 0.0564(17) 0.0079(14) -0.0316(16) -0.0331(16)
C80 0.0502(15) 0.0609(17) 0.0452(14) -0.0137(12) 0.0017(12) -0.0110(13)
C81 0.0459(15) 0.0436(14) 0.0699(19) 0.0103(13) 0.0002(13) -0.0106(12)
C82 0.0641(18) 0.0617(18) 0.0570(17) -0.0183(14) 0.0067(14) -0.0286(15)

loop_
_atom_type_symbol
_atom_type_description
_atom_type_scat_dispersion_real
_atom_type_scat_dispersion_imag
_atom_type_scat_source
H H 0.0000 0.0000
;
International Tables for Crystallography
(Vol. C, Table 6.1.1.4)
;
N N 0.0000 0.0000
;
International Tables for Crystallography
(Vol. C, Tables 4.2.6.8 and 6.1.1.4)
;
Zn Zn 0.0000 0.0000
;
International Tables for Crystallography
(Vol. C, Tables 4.2.6.8 and 6.1.1.4)
;
C C 0.0000 0.0000
;
International Tables for Crystallography
(Vol. C, Tables 4.2.6.8 and 6.1.1.4)
;

loop_
_geom_angle_atom_site_label_1
_geom_angle_atom_site_label_2
_geom_angle_atom_site_label_3
_geom_angle
_geom_angle_site_symmetry_1
_geom_angle_site_symmetry_3
_geom_angle_publ_flag
C10 Zn1 C21 90.52(9) . . ?
C10 Zn1 C8 135.16(9) . . ?
C21 Zn1 C8 134.20(9) . . ?
C51 Zn2 C28 90.10(10) . . ?
C51 Zn2 C5 137.21(9) . . ?
C28 Zn2 C5 132.58(9) . . ?
C5 N1 C7 111.58(17) . . ?
C5 N1 C16 124.92(17) . . ?
C7 N1 C16 123.43(18) . . ?
C8 N2 C12 111.52(18) . . ?
C8 N2 C14 126.22(18) . . ?
C12 N2 C14 121.98(18) . . ?
C5 N3 C6 111.60(18) . . ?
C5 N3 C19 124.59(18) . . ?
C6 N3 C19 123.69(17) . . ?
C8 N4 C9 111.53(17) . . ?
C8 N4 C24 125.41(18) . . ?
C9 N4 C24 122.96(18) . . ?
N3 C5 N1 103.66(17) . . ?
N3 C5 Zn2 128.44(16) . . ?
N1 C5 Zn2 127.90(15) . . ?
C7 C6 N3 106.63(18) . . ?
C7 C6 H6 126.7 . . ?
N3 C6 H6 126.7 . . ?
C6 C7 N1 106.52(19) . . ?
C6 C7 H7 126.7 . . ?
N1 C7 H7 126.7 . . ?
N2 C8 N4 104.04(18) . . ?
N2 C8 Zn1 126.98(16) . . ?
N4 C8 Zn1 128.93(15) . . ?
C12 C9 N4 106.31(19) . . ?
C12 C9 H9 126.8 . . ?
N4 C9 H9 126.8 . . ?
C50 C10 C15 117.7(2) . . ?
C50 C10 Zn1 135.56(17) . . ?
C15 C10 Zn1 106.70(16) . . ?
C36 C11 C28 119.9(2) . . ?
C36 C11 C20 122.0(2) . . ?
C28 C11 C20 118.06(19) . . ?
C9 C12 N2 106.59(18) . . ?
C9 C12 H12 126.7 . . ?
N2 C12 H12 126.7 . . ?
C53 C13 C21 119.9(2) . . ?
C53 C13 C15 122.3(2) . . ?
C21 C13 C15 117.7(2) . . ?
C27 C14 C25 123.7(2) . . ?
C27 C14 N2 117.98(19) . . ?
C25 C14 N2 118.17(19) . . ?
C43 C15 C10 119.6(2) . . ?
C43 C15 C13 122.3(2) . . ?
C10 C15 C13 118.06(19) . . ?
C18 C16 C17 123.9(2) . . ?
C18 C16 N1 117.89(19) . . ?
C17 C16 N1 118.23(19) . . ?
C16 C17 C23 116.8(2) . . ?
C16 C17 C45 121.98(19) . . ?
C23 C17 C45 121.2(2) . . ?
C16 C18 C26 116.6(2) . . ?
C16 C18 C42 123.9(2) . . ?
C26 C18 C42 119.6(2) . . ?
C30 C19 C44 123.5(2) . . ?
C30 C19 N3 119.2(2) . . ?
C44 C19 N3 117.3(2) . . ?
C31 C20 C51 120.6(2) . . ?
C31 C20 C11 121.7(2) . . ?
C51 C20 C11 117.7(2) . . ?
C40 C21 C13 117.4(2) . . ?
C40 C21 Zn1 135.61(17) . . ?
C13 C21 Zn1 106.94(16) . . ?
C26 C22 C23 120.3(2) . . ?
C26 C22 H22 119.8 . . ?
C23 C22 H22 119.8 . . ?
C22 C23 C17 121.0(2) . . ?
C22 C23 H23 119.5 . . ?
C17 C23 H23 119.5 . . ?
C49 C24 C33 123.4(2) . . ?
C49 C24 N4 118.73(19) . . ?
C33 C24 N4 117.8(2) . . ?
C38 C25 C14 116.8(2) . . ?
C38 C25 C29 121.7(2) . . ?
C14 C25 C29 121.5(2) . . ?
C22 C26 C18 121.4(2) . . ?
C22 C26 H26 119.3 . . ?
C18 C26 H26 119.3 . . ?
C58 C27 C14 116.7(2) . . ?
C58 C27 C34 120.8(2) . . ?
C14 C27 C34 122.4(2) . . ?
C48 C28 C11 117.8(2) . . ?
C48 C28 Zn2 135.32(18) . . ?
C11 C28 Zn2 106.89(16) . . ?
C77 C29 C25 111.6(2) . . ?
C77 C29 C72 109.4(2) . . ?
C25 C29 C72 112.8(2) . . ?
C77 C29 H29 107.6 . . ?
C25 C29 H29 107.6 . . ?
C72 C29 H29 107.6 . . ?
C19 C30 C32 117.2(2) . . ?
C19 C30 C41 122.8(2) . . ?
C32 C30 C41 120.0(2) . . ?
C70 C31 C20 120.8(2) . . ?
C70 C31 H31 119.6 . . ?
C20 C31 H31 119.6 . . ?
C46 C32 C30 120.7(2) . . ?
C46 C32 H32 119.7 . . ?
C30 C32 H32 119.7 . . ?
C35 C33 C24 117.0(2) . . ?
C35 C33 C56 120.5(2) . . ?
C24 C33 C56 122.5(2) . . ?
C27 C34 C81 110.2(2) . . ?
C27 C34 C71 112.9(2) . . ?
C81 C34 C71 109.2(2) . . ?
C27 C34 H34 108.1 . . ?
C81 C34 H34 108.1 . . ?
C71 C34 H34 108.1 . . ?
C37 C35 C33 121.3(2) . . ?
C37 C35 H35 119.3 . . ?
C33 C35 H35 119.3 . . ?
C60 C36 C11 120.6(2) . . ?
C60 C36 H36 119.7 . . ?
C11 C36 H36 119.7 . . ?
C35 C37 C52 120.2(2) . . ?
C35 C37 H37 119.9 . . ?
C52 C37 H37 119.9 . . ?
C59 C38 C25 120.8(2) . . ?
C59 C38 H38 119.6 . . ?
C25 C38 H38 119.6 . . ?
C60 C39 C48 119.1(2) . . ?
C60 C39 H39 120.5 . . ?
C48 C39 H39 120.5 . . ?
C65 C40 C21 122.3(2) . . ?
C65 C40 H40 118.9 . . ?
C21 C40 H40 118.9 . . ?
C30 C41 C62 111.0(2) . . ?
C30 C41 C64 111.66(19) . . ?
C62 C41 C64 109.9(2) . . ?
C30 C41 H41 108.0 . . ?
C62 C41 H41 108.0 . . ?
C64 C41 H41 108.0 . . ?
C18 C42 C73 111.6(2) . . ?
C18 C42 C66 110.32(19) . . ?
C73 C42 C66 110.7(2) . . ?
C18 C42 H42 108.0 . . ?
C73 C42 H42 108.0 . . ?
C66 C42 H42 108.0 . . ?
C57 C43 C15 120.7(2) . . ?
C57 C43 H43 119.6 . . ?
C15 C43 H43 119.6 . . ?
C47 C44 C19 116.6(2) . . ?
C47 C44 C68 120.7(2) . . ?
C19 C44 C68 122.6(2) . . ?
C17 C45 C67 113.60(19) . . ?
C17 C45 C55 110.45(19) . . ?
C67 C45 C55 109.43(19) . . ?
C17 C45 H45 107.7 . . ?
C67 C45 H45 107.7 . . ?
C55 C45 H45 107.7 . . ?
C32 C46 C47 120.9(2) . . ?
C32 C46 H46 119.6 . . ?
C47 C46 H46 119.6 . . ?
C46 C47 C44 121.1(2) . . ?
C46 C47 H47 119.5 . . ?
C44 C47 H47 119.5 . . ?
C28 C48 C39 122.3(2) . . ?
C28 C48 H48 118.8 . . ?
C39 C48 H48 118.8 . . ?
C52 C49 C24 116.9(2) . . ?
C52 C49 C61 120.9(2) . . ?
C24 C49 C61 122.2(2) . . ?
C54 C50 C10 122.2(2) . . ?
C54 C50 H50 118.9 . . ?
C10 C50 H50 118.9 . . ?
C74 C51 C20 117.1(2) . . ?
C74 C51 Zn2 135.85(18) . . ?
C20 C51 Zn2 107.04(16) . . ?
C37 C52 C49 121.1(2) . . ?
C37 C52 H52 119.4 . . ?
C49 C52 H52 119.4 . . ?
C63 C53 C13 121.0(2) . . ?
C63 C53 H53 119.5 . . ?
C13 C53 H53 119.5 . . ?
C57 C54 C50 119.6(2) . . ?
C57 C54 H54 120.2 . . ?
C50 C54 H54 120.2 . . ?
C45 C55 H55A 109.5 . . ?
C45 C55 H55B 109.5 . . ?
H55A C55 H55B 109.5 . . ?
C45 C55 H55C 109.5 . . ?
H55A C55 H55C 109.5 . . ?
H55B C55 H55C 109.5 . . ?
C33 C56 C82 110.3(2) . . ?
C33 C56 C78 112.2(2) . . ?
C82 C56 C78 111.1(2) . . ?
C33 C56 H56 107.7 . . ?
C82 C56 H56 107.7 . . ?
C78 C56 H56 107.7 . . ?
C54 C57 C43 120.1(2) . . ?
C54 C57 H57 119.9 . . ?
C43 C57 H57 119.9 . . ?
C59 C58 C27 121.1(2) . . ?
C59 C58 H58 119.4 . . ?
C27 C58 H58 119.4 . . ?
C58 C59 C38 120.9(2) . . ?
C58 C59 H59 119.6 . . ?
C38 C59 H59 119.6 . . ?
C39 C60 C36 120.3(2) . . ?
C39 C60 H60 119.8 . . ?
C36 C60 H60 119.8 . . ?
C49 C61 C69 112.3(2) . . ?
C49 C61 C75 110.4(2) . . ?
C69 C61 C75 110.3(2) . . ?
C49 C61 H61 107.9 . . ?
C69 C61 H61 107.9 . . ?
C75 C61 H61 107.9 . . ?
C41 C62 H62A 109.5 . . ?
C41 C62 H62B 109.5 . . ?
H62A C62 H62B 109.5 . . ?
C41 C62 H62C 109.5 . . ?
H62A C62 H62C 109.5 . . ?
H62B C62 H62C 109.5 . . ?
C65 C63 C53 120.0(2) . . ?
C65 C63 H63 120.0 . . ?
C53 C63 H63 120.0 . . ?
C41 C64 H64A 109.5 . . ?
C41 C64 H64B 109.5 . . ?
H64A C64 H64B 109.5 . . ?
C41 C64 H64C 109.5 . . ?
H64A C64 H64C 109.5 . . ?
H64B C64 H64C 109.5 . . ?
C63 C65 C40 119.4(2) . . ?
C63 C65 H65 120.3 . . ?
C40 C65 H65 120.3 . . ?
C42 C66 H66A 109.5 . . ?
C42 C66 H66B 109.5 . . ?
H66A C66 H66B 109.5 . . ?
C42 C66 H66C 109.5 . . ?
H66A C66 H66C 109.5 . . ?
H66B C66 H66C 109.5 . . ?
C45 C67 H67A 109.5 . . ?
C45 C67 H67B 109.5 . . ?
H67A C67 H67B 109.5 . . ?
C45 C67 H67C 109.5 . . ?
H67A C67 H67C 109.5 . . ?
H67B C67 H67C 109.5 . . ?
C44 C68 C80 113.3(2) . . ?
C44 C68 C76 109.9(2) . . ?
C80 C68 C76 109.8(2) . . ?
C44 C68 H68 107.9 . . ?
C80 C68 H68 107.9 . . ?
C76 C68 H68 107.9 . . ?
C61 C69 H69A 109.5 . . ?
C61 C69 H69B 109.5 . . ?
H69A C69 H69B 109.5 . . ?
C61 C69 H69C 109.5 . . ?
H69A C69 H69C 109.5 . . ?
H69B C69 H69C 109.5 . . ?
C31 C70 C79 119.8(2) . . ?
C31 C70 H70 120.1 . . ?
C79 C70 H70 120.1 . . ?
C34 C71 H71A 109.5 . . ?
C34 C71 H71B 109.5 . . ?
H71A C71 H71B 109.5 . . ?
C34 C71 H71C 109.5 . . ?
H71A C71 H71C 109.5 . . ?
H71B C71 H71C 109.5 . . ?
C29 C72 H72A 109.5 . . ?
C29 C72 H72B 109.5 . . ?
H72A C72 H72B 109.5 . . ?
C29 C72 H72C 109.5 . . ?
H72A C72 H72C 109.5 . . ?
H72B C72 H72C 109.5 . . ?
C42 C73 H73A 109.5 . . ?
C42 C73 H73B 109.5 . . ?
H73A C73 H73B 109.5 . . ?
C42 C73 H73C 109.5 . . ?
H73A C73 H73C 109.5 . . ?
H73B C73 H73C 109.5 . . ?
C79 C74 C51 122.2(2) . . ?
C79 C74 H74 118.9 . . ?
C51 C74 H74 118.9 . . ?
C61 C75 H75A 109.5 . . ?
C61 C75 H75B 109.5 . . ?
H75A C75 H75B 109.5 . . ?
C61 C75 H75C 109.5 . . ?
H75A C75 H75C 109.5 . . ?
H75B C75 H75C 109.5 . . ?
C68 C76 H76A 109.5 . . ?
C68 C76 H76B 109.5 . . ?
H76A C76 H76B 109.5 . . ?
C68 C76 H76C 109.5 . . ?
H76A C76 H76C 109.5 . . ?
H76B C76 H76C 109.5 . . ?
C29 C77 H77A 109.5 . . ?
C29 C77 H77B 109.5 . . ?
H77A C77 H77B 109.5 . . ?
C29 C77 H77C 109.5 . . ?
H77A C77 H77C 109.5 . . ?
H77B C77 H77C 109.5 . . ?
C56 C78 H78A 109.5 . . ?
C56 C78 H78B 109.5 . . ?
H78A C78 H78B 109.5 . . ?
C56 C78 H78C 109.5 . . ?
H78A C78 H78C 109.5 . . ?
H78B C78 H78C 109.5 . . ?
C70 C79 C74 119.6(3) . . ?
C70 C79 H79 120.2 . . ?
C74 C79 H79 120.2 . . ?
C68 C80 H80A 109.5 . . ?
C68 C80 H80B 109.5 . . ?
H80A C80 H80B 109.5 . . ?
C68 C80 H80C 109.5 . . ?
H80A C80 H80C 109.5 . . ?
H80B C80 H80C 109.5 . . ?
C34 C81 H81A 109.5 . . ?
C34 C81 H81B 109.5 . . ?
H81A C81 H81B 109.5 . . ?
C34 C81 H81C 109.5 . . ?
H81A C81 H81C 109.5 . . ?
H81B C81 H81C 109.5 . . ?
C56 C82 H82A 109.5 . . ?
C56 C82 H82B 109.5 . . ?
H82A C82 H82B 109.5 . . ?
C56 C82 H82C 109.5 . . ?
H82A C82 H82C 109.5 . . ?
H82B C82 H82C 109.5 . . ?

loop_
_geom_bond_atom_site_label_1
_geom_bond_atom_site_label_2
_geom_bond_distance
_geom_bond_site_symmetry_2
_geom_bond_publ_flag
Zn1 C10 1.978(2) . ?
Zn1 C21 1.984(2) . ?
Zn1 C8 1.987(2) . ?
Zn2 C51 1.985(2) . ?
Zn2 C28 1.987(2) . ?
Zn2 C5 1.998(2) . ?
N1 C5 1.352(3) . ?
N1 C7 1.375(3) . ?
N1 C16 1.445(3) . ?
N2 C8 1.348(3) . ?
N2 C12 1.380(3) . ?
N2 C14 1.437(3) . ?
N3 C5 1.352(3) . ?
N3 C6 1.374(3) . ?
N3 C19 1.441(3) . ?
N4 C8 1.348(3) . ?
N4 C9 1.383(3) . ?
N4 C24 1.437(3) . ?
C6 C7 1.342(3) . ?
C6 H6 0.9500 . ?
C7 H7 0.9500 . ?
C9 C12 1.343(3) . ?
C9 H9 0.9500 . ?
C10 C50 1.386(3) . ?
C10 C15 1.415(3) . ?
C11 C36 1.393(3) . ?
C11 C28 1.405(3) . ?
C11 C20 1.497(3) . ?
C12 H12 0.9500 . ?
C13 C53 1.387(3) . ?
C13 C21 1.408(3) . ?
C13 C15 1.494(3) . ?
C14 C27 1.387(3) . ?
C14 C25 1.394(3) . ?
C15 C43 1.393(3) . ?
C16 C18 1.385(3) . ?
C16 C17 1.390(3) . ?
C17 C23 1.391(3) . ?
C17 C45 1.511(3) . ?
C18 C26 1.392(3) . ?
C18 C42 1.510(3) . ?
C19 C30 1.386(3) . ?
C19 C44 1.393(3) . ?
C20 C31 1.389(3) . ?
C20 C51 1.407(3) . ?
C21 C40 1.395(3) . ?
C22 C26 1.368(3) . ?
C22 C23 1.376(3) . ?
C22 H22 0.9500 . ?
C23 H23 0.9500 . ?
C24 C49 1.388(3) . ?
C24 C33 1.389(3) . ?
C25 C38 1.385(3) . ?
C25 C29 1.513(3) . ?
C26 H26 0.9500 . ?
C27 C58 1.386(3) . ?
C27 C34 1.510(3) . ?
C28 C48 1.382(3) . ?
C29 C77 1.510(3) . ?
C29 C72 1.520(3) . ?
C29 H29 1.0000 . ?
C30 C32 1.392(3) . ?
C30 C41 1.509(3) . ?
C31 C70 1.372(4) . ?
C31 H31 0.9500 . ?
C32 C46 1.368(3) . ?
C32 H32 0.9500 . ?
C33 C35 1.385(3) . ?
C33 C56 1.508(3) . ?
C34 C81 1.523(4) . ?
C34 C71 1.524(3) . ?
C34 H34 1.0000 . ?
C35 C37 1.373(4) . ?
C35 H35 0.9500 . ?
C36 C60 1.380(4) . ?
C36 H36 0.9500 . ?
C37 C52 1.374(4) . ?
C37 H37 0.9500 . ?
C38 C59 1.376(4) . ?
C38 H38 0.9500 . ?
C39 C60 1.370(4) . ?
C39 C48 1.392(3) . ?
C39 H39 0.9500 . ?
C40 C65 1.379(3) . ?
C40 H40 0.9500 . ?
C41 C62 1.518(3) . ?
C41 C64 1.525(3) . ?
C41 H41 1.0000 . ?
C42 C73 1.521(3) . ?
C42 C66 1.522(3) . ?
C42 H42 1.0000 . ?
C43 C57 1.380(3) . ?
C43 H43 0.9500 . ?
C44 C47 1.390(3) . ?
C44 C68 1.511(3) . ?
C45 C67 1.515(3) . ?
C45 C55 1.530(3) . ?
C45 H45 1.0000 . ?
C46 C47 1.373(4) . ?
C46 H46 0.9500 . ?
C47 H47 0.9500 . ?
C48 H48 0.9500 . ?
C49 C52 1.388(3) . ?
C49 C61 1.509(3) . ?
C50 C54 1.382(3) . ?
C50 H50 0.9500 . ?
C51 C74 1.388(3) . ?
C52 H52 0.9500 . ?
C53 C63 1.378(4) . ?
C53 H53 0.9500 . ?
C54 C57 1.372(4) . ?
C54 H54 0.9500 . ?
C55 H55A 0.9800 . ?
C55 H55B 0.9800 . ?
C55 H55C 0.9800 . ?
C56 C82 1.521(4) . ?
C56 C78 1.521(4) . ?
C56 H56 1.0000 . ?
C57 H57 0.9500 . ?
C58 C59 1.366(3) . ?
C58 H58 0.9500 . ?
C59 H59 0.9500 . ?
C60 H60 0.9500 . ?
C61 C69 1.520(3) . ?
C61 C75 1.521(4) . ?
C61 H61 1.0000 . ?
C62 H62A 0.9800 . ?
C62 H62B 0.9800 . ?
C62 H62C 0.9800 . ?
C63 C65 1.377(4) . ?
C63 H63 0.9500 . ?
C64 H64A 0.9800 . ?
C64 H64B 0.9800 . ?
C64 H64C 0.9800 . ?
C65 H65 0.9500 . ?
C66 H66A 0.9800 . ?
C66 H66B 0.9800 . ?
C66 H66C 0.9800 . ?
C67 H67A 0.9800 . ?
C67 H67B 0.9800 . ?
C67 H67C 0.9800 . ?
C68 C80 1.516(4) . ?
C68 C76 1.524(4) . ?
C68 H68 1.0000 . ?
C69 H69A 0.9800 . ?
C69 H69B 0.9800 . ?
C69 H69C 0.9800 . ?
C70 C79 1.380(4) . ?
C70 H70 0.9500 . ?
C71 H71A 0.9800 . ?
C71 H71B 0.9800 . ?
C71 H71C 0.9800 . ?
C72 H72A 0.9800 . ?
C72 H72B 0.9800 . ?
C72 H72C 0.9800 . ?
C73 H73A 0.9800 . ?
C73 H73B 0.9800 . ?
C73 H73C 0.9800 . ?
C74 C79 1.386(4) . ?
C74 H74 0.9500 . ?
C75 H75A 0.9800 . ?
C75 H75B 0.9800 . ?
C75 H75C 0.9800 . ?
C76 H76A 0.9800 . ?
C76 H76B 0.9800 . ?
C76 H76C 0.9800 . ?
C77 H77A 0.9800 . ?
C77 H77B 0.9800 . ?
C77 H77C 0.9800 . ?
C78 H78A 0.9800 . ?
C78 H78B 0.9800 . ?
C78 H78C 0.9800 . ?
C79 H79 0.9500 . ?
C80 H80A 0.9800 . ?
C80 H80B 0.9800 . ?
C80 H80C 0.9800 . ?
C81 H81A 0.9800 . ?
C81 H81B 0.9800 . ?
C81 H81C 0.9800 . ?
C82 H82A 0.9800 . ?
C82 H82B 0.9800 . ?
C82 H82C 0.9800 . ?

loop_
_geom_torsion_atom_site_label_1
_geom_torsion_atom_site_label_2
_geom_torsion_atom_site_label_3
_geom_torsion_atom_site_label_4
_geom_torsion
_geom_torsion_site_symmetry_1
_geom_torsion_site_symmetry_2
_geom_torsion_site_symmetry_3
_geom_torsion_site_symmetry_4
_geom_torsion_publ_flag
C6 N3 C5 N1 -0.1(2) . . . . ?
C19 N3 C5 N1 -176.29(19) . . . . ?
C6 N3 C5 Zn2 -179.55(16) . . . . ?
C19 N3 C5 Zn2 4.3(3) . . . . ?
C7 N1 C5 N3 0.6(2) . . . . ?
C16 N1 C5 N3 177.72(19) . . . . ?
C7 N1 C5 Zn2 179.98(16) . . . . ?
C16 N1 C5 Zn2 -2.9(3) . . . . ?
C5 N3 C6 C7 -0.3(3) . . . . ?
C19 N3 C6 C7 175.86(19) . . . . ?
N3 C6 C7 N1 0.7(2) . . . . ?
C5 N1 C7 C6 -0.8(2) . . . . ?
C16 N1 C7 C6 -177.99(19) . . . . ?
C12 N2 C8 N4 0.3(2) . . . . ?
C14 N2 C8 N4 174.31(18) . . . . ?
C12 N2 C8 Zn1 178.00(15) . . . . ?
C14 N2 C8 Zn1 -8.0(3) . . . . ?
C9 N4 C8 N2 -0.5(2) . . . . ?
C24 N4 C8 N2 -177.02(18) . . . . ?
C9 N4 C8 Zn1 -178.10(15) . . . . ?
C24 N4 C8 Zn1 5.4(3) . . . . ?
C8 N4 C9 C12 0.5(2) . . . . ?
C24 N4 C9 C12 177.10(19) . . . . ?
N4 C9 C12 N2 -0.2(2) . . . . ?
C8 N2 C12 C9 -0.1(2) . . . . ?
C14 N2 C12 C9 -174.33(18) . . . . ?
C8 N2 C14 C27 -80.7(3) . . . . ?
C12 N2 C14 C27 92.7(2) . . . . ?
C8 N2 C14 C25 103.8(2) . . . . ?
C12 N2 C14 C25 -82.8(3) . . . . ?
C50 C10 C15 C43 -0.3(3) . . . . ?
Zn1 C10 C15 C43 -177.77(17) . . . . ?
C50 C10 C15 C13 178.7(2) . . . . ?
Zn1 C10 C15 C13 1.3(2) . . . . ?
C53 C13 C15 C43 0.7(3) . . . . ?
C21 C13 C15 C43 179.5(2) . . . . ?
C53 C13 C15 C10 -178.3(2) . . . . ?
C21 C13 C15 C10 0.5(3) . . . . ?
C5 N1 C16 C18 -78.8(3) . . . . ?
C7 N1 C16 C18 98.1(2) . . . . ?
C5 N1 C16 C17 102.8(2) . . . . ?
C7 N1 C16 C17 -80.3(3) . . . . ?
C18 C16 C17 C23 -0.7(3) . . . . ?
N1 C16 C17 C23 177.60(19) . . . . ?
C18 C16 C17 C45 177.6(2) . . . . ?
N1 C16 C17 C45 -4.2(3) . . . . ?
C17 C16 C18 C26 -0.8(3) . . . . ?
N1 C16 C18 C26 -179.03(19) . . . . ?
C17 C16 C18 C42 179.3(2) . . . . ?
N1 C16 C18 C42 1.0(3) . . . . ?
C5 N3 C19 C30 -87.6(3) . . . . ?
C6 N3 C19 C30 96.7(3) . . . . ?
C5 N3 C19 C44 94.0(3) . . . . ?
C6 N3 C19 C44 -81.7(3) . . . . ?
C36 C11 C20 C31 1.1(3) . . . . ?
C28 C11 C20 C31 -178.0(2) . . . . ?
C36 C11 C20 C51 178.8(2) . . . . ?
C28 C11 C20 C51 -0.4(3) . . . . ?
C53 C13 C21 C40 -1.0(3) . . . . ?
C15 C13 C21 C40 -179.8(2) . . . . ?
C53 C13 C21 Zn1 176.90(18) . . . . ?
C15 C13 C21 Zn1 -2.0(2) . . . . ?
C26 C22 C23 C17 -0.7(4) . . . . ?
C16 C17 C23 C22 1.4(3) . . . . ?
C45 C17 C23 C22 -176.8(2) . . . . ?
C8 N4 C24 C49 -91.8(3) . . . . ?
C9 N4 C24 C49 92.0(3) . . . . ?
C8 N4 C24 C33 89.5(3) . . . . ?
C9 N4 C24 C33 -86.7(3) . . . . ?
C27 C14 C25 C38 -2.1(3) . . . . ?
N2 C14 C25 C38 173.1(2) . . . . ?
C27 C14 C25 C29 177.2(2) . . . . ?
N2 C14 C25 C29 -7.6(3) . . . . ?
C23 C22 C26 C18 -0.8(4) . . . . ?
C16 C18 C26 C22 1.5(3) . . . . ?
C42 C18 C26 C22 -178.6(2) . . . . ?
C25 C14 C27 C58 1.7(3) . . . . ?
N2 C14 C27 C58 -173.5(2) . . . . ?
C25 C14 C27 C34 -176.4(2) . . . . ?
N2 C14 C27 C34 8.4(3) . . . . ?
C36 C11 C28 C48 -0.7(3) . . . . ?
C20 C11 C28 C48 178.4(2) . . . . ?
C36 C11 C28 Zn2 177.66(17) . . . . ?
C20 C11 C28 Zn2 -3.2(2) . . . . ?
C38 C25 C29 C77 99.4(3) . . . . ?
C14 C25 C29 C77 -79.8(3) . . . . ?
C38 C25 C29 C72 -24.3(3) . . . . ?
C14 C25 C29 C72 156.5(2) . . . . ?
C44 C19 C30 C32 -1.0(3) . . . . ?
N3 C19 C30 C32 -179.30(19) . . . . ?
C44 C19 C30 C41 178.9(2) . . . . ?
N3 C19 C30 C41 0.5(3) . . . . ?
C51 C20 C31 C70 -1.0(4) . . . . ?
C11 C20 C31 C70 176.5(2) . . . . ?
C19 C30 C32 C46 1.1(3) . . . . ?
C41 C30 C32 C46 -178.7(2) . . . . ?
C49 C24 C33 C35 -1.2(3) . . . . ?
N4 C24 C33 C35 177.4(2) . . . . ?
C49 C24 C33 C56 176.4(2) . . . . ?
N4 C24 C33 C56 -4.9(3) . . . . ?
C58 C27 C34 C81 -78.6(3) . . . . ?
C14 C27 C34 C81 99.5(3) . . . . ?
C58 C27 C34 C71 43.9(3) . . . . ?
C14 C27 C34 C71 -138.1(2) . . . . ?
C24 C33 C35 C37 0.3(4) . . . . ?
C56 C33 C35 C37 -177.4(2) . . . . ?
C28 C11 C36 C60 -0.4(3) . . . . ?
C20 C11 C36 C60 -179.5(2) . . . . ?
C33 C35 C37 C52 0.6(4) . . . . ?
C14 C25 C38 C59 0.4(4) . . . . ?
C29 C25 C38 C59 -178.9(2) . . . . ?
C13 C21 C40 C65 1.4(4) . . . . ?
Zn1 C21 C40 C65 -175.7(2) . . . . ?
C19 C30 C41 C62 98.3(3) . . . . ?
C32 C30 C41 C62 -81.8(3) . . . . ?
C19 C30 C41 C64 -138.6(2) . . . . ?
C32 C30 C41 C64 41.2(3) . . . . ?
C16 C18 C42 C73 -125.9(2) . . . . ?
C26 C18 C42 C73 54.1(3) . . . . ?
C16 C18 C42 C66 110.6(2) . . . . ?
C26 C18 C42 C66 -69.3(3) . . . . ?
C10 C15 C43 C57 1.3(3) . . . . ?
C13 C15 C43 C57 -177.7(2) . . . . ?
C30 C19 C44 C47 0.4(3) . . . . ?
N3 C19 C44 C47 178.77(19) . . . . ?
C30 C19 C44 C68 178.7(2) . . . . ?
N3 C19 C44 C68 -2.9(3) . . . . ?
C16 C17 C45 C67 156.5(2) . . . . ?
C23 C17 C45 C67 -25.3(3) . . . . ?
C16 C17 C45 C55 -80.1(3) . . . . ?
C23 C17 C45 C55 98.1(2) . . . . ?
C30 C32 C46 C47 -0.7(4) . . . . ?
C32 C46 C47 C44 0.1(4) . . . . ?
C19 C44 C47 C46 0.0(4) . . . . ?
C68 C44 C47 C46 -178.3(2) . . . . ?
C11 C28 C48 C39 0.6(4) . . . . ?
Zn2 C28 C48 C39 -177.22(19) . . . . ?
C60 C39 C48 C28 0.7(4) . . . . ?
C33 C24 C49 C52 1.3(3) . . . . ?
N4 C24 C49 C52 -177.3(2) . . . . ?
C33 C24 C49 C61 -177.2(2) . . . . ?
N4 C24 C49 C61 4.2(3) . . . . ?
C15 C10 C50 C54 -0.7(3) . . . . ?
Zn1 C10 C50 C54 175.83(18) . . . . ?
C31 C20 C51 C74 0.9(4) . . . . ?
C11 C20 C51 C74 -176.8(2) . . . . ?
C31 C20 C51 Zn2 -178.61(18) . . . . ?
C11 C20 C51 Zn2 3.7(2) . . . . ?
C35 C37 C52 C49 -0.5(4) . . . . ?
C24 C49 C52 C37 -0.4(4) . . . . ?
C61 C49 C52 C37 178.1(2) . . . . ?
C21 C13 C53 C63 -0.4(4) . . . . ?
C15 C13 C53 C63 178.5(2) . . . . ?
C10 C50 C54 C57 0.7(4) . . . . ?
C35 C33 C56 C82 70.2(3) . . . . ?
C24 C33 C56 C82 -107.3(3) . . . . ?
C35 C33 C56 C78 -54.2(3) . . . . ?
C24 C33 C56 C78 128.3(2) . . . . ?
C50 C54 C57 C43 0.3(4) . . . . ?
C15 C43 C57 C54 -1.3(4) . . . . ?
C14 C27 C58 C59 0.4(4) . . . . ?
C34 C27 C58 C59 178.6(2) . . . . ?
C27 C58 C59 C38 -2.1(4) . . . . ?
C25 C38 C59 C58 1.7(4) . . . . ?
C48 C39 C60 C36 -1.9(4) . . . . ?
C11 C36 C60 C39 1.8(4) . . . . ?
C52 C49 C61 C69 51.8(3) . . . . ?
C24 C49 C61 C69 -129.7(2) . . . . ?
C52 C49 C61 C75 -71.8(3) . . . . ?
C24 C49 C61 C75 106.7(3) . . . . ?
C13 C53 C63 C65 1.4(4) . . . . ?
C53 C63 C65 C40 -1.0(4) . . . . ?
C21 C40 C65 C63 -0.4(4) . . . . ?
C47 C44 C68 C80 -31.5(3) . . . . ?
C19 C44 C68 C80 150.2(2) . . . . ?
C47 C44 C68 C76 91.7(3) . . . . ?
C19 C44 C68 C76 -86.6(3) . . . . ?
C20 C31 C70 C79 0.3(4) . . . . ?
C20 C51 C74 C79 -0.1(4) . . . . ?
Zn2 C51 C74 C79 179.3(3) . . . . ?
C31 C70 C79 C74 0.6(5) . . . . ?
C51 C74 C79 C70 -0.7(5) . . . . ?
